data_7719580
loop_
_publ_author_name
'Andrews, Thomas S.'
'Robertson, Craig'
'Meijer, Anthony J. H. M.'
'Thomas, Jim A.'

_publ_section_title
;
 Investigating the DNA binding properties of two new Ru<sup>II</sup>(dppz)
 complexes incorporating the facially coordinated ligands
 tris(pyridin-2-yl)methylamine and di(pyridin-2-yl)methylamine.
;
_journal_issue 38
_journal_name_full 'Dalton transactions (Cambridge, England : 2003)'
_journal_page_first 14587
_journal_page_last 14596
_journal_paper_doi 10.1039/d5dt01159k
_journal_volume 54
_journal_year 2025
_chemical_formula_moiety 'C39 H29 N9 Ru, 2(F6 P), 1[C4H10O]'
_chemical_formula_sum 'C43 H39 F12 N9 O P2 Ru'
_chemical_formula_weight 1088.84
_space_group_crystal_system monoclinic
_space_group_IT_number 15
_space_group_name_Hall '-C 2yc'
_space_group_name_H-M_alt 'C 1 2/c 1'
_atom_sites_solution_hydrogens geom
_atom_sites_solution_primary dual
_audit_creation_date 2025-08-27
_audit_creation_method
;
Olex2 1.5
(compiled 2025.07.13 svn.rb7424aed for OlexSys, GUI svn.r7314)
;
_audit_update_record
;
2025-09-05 deposited with the CCDC.	2025-09-08 downloaded from the CCDC.
;
_cell_angle_alpha 90
_cell_angle_beta 92.982(2)
_cell_angle_gamma 90
_cell_formula_units_Z 8
_cell_length_a 32.6903(14)
_cell_length_b 15.0788(7)
_cell_length_c 17.6527(8)
_cell_measurement_reflns_used 9770
_cell_measurement_temperature 100
_cell_measurement_theta_max 66.58
_cell_measurement_theta_min 5.01
_cell_volume 8689.8(7)
_computing_cell_refinement 'SAINT v8.37A (Bruker, 2015)'
_computing_data_reduction 'SAINT v8.37A (Bruker, 2015)'
_computing_molecular_graphics 'Olex2 1.5 (Dolomanov et al., 2009)'
_computing_publication_material 'Olex2 1.5 (Dolomanov et al., 2009)'
_computing_structure_refinement 'XL  (Sheldrick, 2008)'
_computing_structure_solution 'XT (Sheldrick, 2015)'
_diffrn_ambient_temperature 99.99
_diffrn_measured_fraction_theta_full 0.999
_diffrn_measured_fraction_theta_max 0.999
_diffrn_measurement_device_type 'Bruker APEX-II CCD'
_diffrn_measurement_method '\f and \w scans'
_diffrn_radiation_type CuK\a
_diffrn_radiation_wavelength 1.54178
_diffrn_reflns_av_R_equivalents 0.0388
_diffrn_reflns_av_unetI/netI 0.0205
_diffrn_reflns_Laue_measured_fraction_full 0.999
_diffrn_reflns_Laue_measured_fraction_max 0.999
_diffrn_reflns_limit_h_max 38
_diffrn_reflns_limit_h_min -38
_diffrn_reflns_limit_k_max 17
_diffrn_reflns_limit_k_min -17
_diffrn_reflns_limit_l_max 21
_diffrn_reflns_limit_l_min -21
_diffrn_reflns_number 61540
_diffrn_reflns_point_group_measured_fraction_full 0.999
_diffrn_reflns_point_group_measured_fraction_max 0.999
_diffrn_reflns_theta_full 66.712
_diffrn_reflns_theta_max 66.712
_diffrn_reflns_theta_min 2.707
_diffrn_source_current 1.0
_diffrn_source_power 0.05
_diffrn_source_voltage 50.0
_diffrn_standards_number 0
_exptl_absorpt_coefficient_mu 4.510
_exptl_absorpt_correction_T_max 0.7528
_exptl_absorpt_correction_T_min 0.5321
_exptl_absorpt_correction_type multi-scan
_exptl_absorpt_process_details
;
SADABS-2014/5 (Bruker,2014/5) was used for absorption correction.
wR2(int) was 0.1013 before and 0.0584 after correction.
The Ratio of minimum to maximum transmission is 0.7068.
The \l/2 correction factor is Not present.
;
_exptl_crystal_colour 'dark red'
_exptl_crystal_colour_modifier dark
_exptl_crystal_colour_primary red
_exptl_crystal_density_diffrn 1.665
_exptl_crystal_description block
_exptl_crystal_F_000 4400
_exptl_crystal_size_max 0.3
_exptl_crystal_size_mid 0.2
_exptl_crystal_size_min 0.05
_refine_diff_density_max 1.398
_refine_diff_density_min -0.748
_refine_diff_density_rms 0.070
_refine_ls_extinction_method none
_refine_ls_goodness_of_fit_ref 1.081
_refine_ls_hydrogen_treatment constr
_refine_ls_matrix_type full
_refine_ls_number_parameters 605
_refine_ls_number_reflns 7688
_refine_ls_number_restraints 643
_refine_ls_restrained_S_all 1.079
_refine_ls_R_factor_all 0.0389
_refine_ls_R_factor_gt 0.0362
_refine_ls_shift/su_max 0.001
_refine_ls_shift/su_mean 0.000
_refine_ls_structure_factor_coef Fsqd
_refine_ls_weighting_details 'w=1/[\s^2^(Fo^2^)+(0.0318P)^2^+38.7636P] where P=(Fo^2^+2Fc^2^)/3'
_refine_ls_weighting_scheme calc
_refine_ls_wR_factor_gt 0.0888
_refine_ls_wR_factor_ref 0.0902
_reflns_Friedel_coverage 0.000
_reflns_number_gt 7141
_reflns_number_total 7688
_reflns_threshold_expression 'I > 2\s(I)'
_cod_data_source_file d5dt01159k2.cif
_cod_data_source_block iaj642k
_cod_original_sg_symbol_H-M C2/c
_cod_database_code 7719580
_shelx_shelxl_version_number 2019/1
_shelx_space_group_comment
;
The symmetry employed for this shelxl refinement is uniquely defined
by the following loop, which should always be used as a source of
symmetry information in preference to the above space-group names.
They are only intended as comments.
;
_olex2_refinement_description
;
1. Fixed Uiso
 At 1.2 times of:
  All C(H) groups, All N(H,H) groups
2. Rigid body (RIGU) restrains
 All non-hydrogen atoms
 with sigma for 1-2 distances of 0.004 and sigma for 1-3 distances of 0.004
3. Others
 Sof(F3B)=Sof(F4B)=Sof(F5B)=Sof(F6B)=1-FVAR(1)
 Sof(F3A)=Sof(F4A)=Sof(F5A)=Sof(F6A)=FVAR(1)
4.a Secondary CH2 refined with riding coordinates:
 N48(H48A,H48B)
4.b Aromatic/amide H refined with riding coordinates:
 C2(H2), C3(H3), C4(H4), C9(H9), C10(H10), C11(H11), C16(H16), C17(H17),
 C18(H18), C19(H19), C24(H24), C25(H25), C26(H26), C27(H27), C28(H28), C30(H30),
  C31(H31), C32(H32), C33(H33), C36(H36), C37(H37), C38(H38), C39(H39),
 C42(H42), C43(H43), C44(H44), C45(H45)
;
_smtbx_masks_void_probe_radius 1.2
_smtbx_masks_void_truncation_radius 1.2
_olex2_exptl_crystal_mounting_method 'mounted on a MiTeGen micromount in fomblin oil'
_olex2_submission_special_instructions 'No special instructions were received'

loop_
_space_group_symop_operation_xyz
'x, y, z'
'-x, y, -z+1/2'
'x+1/2, y+1/2, z'
'-x+1/2, y+1/2, -z+1/2'
'-x, -y, -z'
'x, -y, z-1/2'
'-x+1/2, -y+1/2, -z'
'x+1/2, -y+1/2, z-1/2'

loop_
_atom_site_label
_atom_site_type_symbol
_atom_site_fract_x
_atom_site_fract_y
_atom_site_fract_z
_atom_site_U_iso_or_equiv
_atom_site_adp_type
_atom_site_occupancy
_atom_site_site_symmetry_order
_atom_site_calc_flag
_atom_site_refinement_flags_posn
_atom_site_refinement_flags_adp
_atom_site_refinement_flags_occupancy
_atom_site_disorder_assembly
_atom_site_disorder_group
Ru01 Ru 0.35141(2) 0.69614(2) 0.68778(2) 0.01999(8) Uani 1 1 d . . . . .
N1 N 0.40670(7) 0.70817(15) 0.74908(13) 0.0213(5) Uani 1 1 d . . . . .
N8 N 0.36894(7) 0.56416(16) 0.69677(13) 0.0210(5) Uani 1 1 d . . . . .
N14 N 0.47138(7) 0.37643(16) 0.81844(14) 0.0255(5) Uani 1 1 d . . . . .
N21 N 0.50831(7) 0.52922(17) 0.88624(13) 0.0235(5) Uani 1 1 d . . . . .
N23 N 0.37895(8) 0.70471(16) 0.58374(14) 0.0249(5) Uani 1 1 d . . . . .
N29 N 0.29259(7) 0.67290(17) 0.64302(14) 0.0251(5) Uani 1 1 d . . . . .
N35 N 0.33291(8) 0.82652(17) 0.68766(14) 0.0244(5) Uani 1 1 d . . . . .
N41 N 0.22716(9) 0.70523(17) 0.83638(16) 0.0331(6) Uani 1 1 d . . . . .
N48 N 0.31757(7) 0.70411(16) 0.78497(13) 0.0218(5) Uani 1 1 d . . . . .
H48A H 0.310699 0.649342 0.801848 0.026 Uiso 1 1 calc R U . . .
H48B H 0.331516 0.733974 0.822939 0.026 Uiso 1 1 calc R U . . .
C2 C 0.42480(9) 0.78201(19) 0.77539(17) 0.0256(6) Uani 1 1 d . . . . .
H2 H 0.412902 0.837532 0.761511 0.031 Uiso 1 1 calc R U . . .
C3 C 0.46027(10) 0.7814(2) 0.82216(18) 0.0285(7) Uani 1 1 d . . . . .
H3 H 0.472393 0.835626 0.838971 0.034 Uiso 1 1 calc R U . . .
C4 C 0.47782(9) 0.7019(2) 0.84410(17) 0.0260(6) Uani 1 1 d . . . . .
H4 H 0.501783 0.700529 0.876910 0.031 Uiso 1 1 calc R U . . .
C5 C 0.45979(8) 0.62308(19) 0.81730(16) 0.0206(6) Uani 1 1 d . . . . .
C6 C 0.42461(8) 0.62885(19) 0.76965(16) 0.0200(6) Uani 1 1 d . . . . .
C7 C 0.40422(8) 0.55048(19) 0.73956(16) 0.0204(6) Uani 1 1 d . . . . .
C9 C 0.34956(9) 0.49215(19) 0.66774(17) 0.0252(6) Uani 1 1 d . . . . .
H9 H 0.324701 0.500254 0.638240 0.030 Uiso 1 1 calc R U . . .
C10 C 0.36420(10) 0.4068(2) 0.67890(18) 0.0292(7) Uani 1 1 d . . . . .
H10 H 0.349795 0.357995 0.656306 0.035 Uiso 1 1 calc R U . . .
C11 C 0.39947(9) 0.3927(2) 0.72256(17) 0.0267(6) Uani 1 1 d . . . . .
H11 H 0.409621 0.334352 0.731234 0.032 Uiso 1 1 calc R U . . .
C12 C 0.42031(9) 0.46652(19) 0.75426(16) 0.0223(6) Uani 1 1 d . . . . .
C13 C 0.45708(9) 0.45779(19) 0.80435(16) 0.0225(6) Uani 1 1 d . . . . .
C15 C 0.50440(9) 0.3701(2) 0.86754(17) 0.0267(6) Uani 1 1 d . . . . .
C16 C 0.52088(10) 0.2847(2) 0.8849(2) 0.0339(7) Uani 1 1 d . . . . .
H16 H 0.509653 0.233560 0.860195 0.041 Uiso 1 1 calc R U . . .
C17 C 0.55277(10) 0.2764(2) 0.9372(2) 0.0376(8) Uani 1 1 d . . . . .
H17 H 0.563460 0.219231 0.949148 0.045 Uiso 1 1 calc R U . . .
C18 C 0.57023(10) 0.3519(2) 0.97382(19) 0.0348(7) Uani 1 1 d . . . . .
H18 H 0.592291 0.344671 1.010487 0.042 Uiso 1 1 calc R U . . .
C19 C 0.55582(9) 0.4352(2) 0.95727(18) 0.0306(7) Uani 1 1 d . . . . .
H19 H 0.568030 0.485436 0.981827 0.037 Uiso 1 1 calc R U . . .
C20 C 0.52256(9) 0.4462(2) 0.90329(17) 0.0257(6) Uani 1 1 d . . . . .
C22 C 0.47621(8) 0.5345(2) 0.83714(16) 0.0219(6) Uani 1 1 d . . . . .
C24 C 0.41550(9) 0.6683(2) 0.57263(18) 0.0280(6) Uani 1 1 d . . . . .
H24 H 0.428496 0.635273 0.612909 0.034 Uiso 1 1 calc R U . . .
C25 C 0.43533(10) 0.6761(2) 0.50569(18) 0.0310(7) Uani 1 1 d . . . . .
H25 H 0.461386 0.649548 0.500491 0.037 Uiso 1 1 calc R U . . .
C26 C 0.41668(10) 0.7230(2) 0.44689(19) 0.0327(7) Uani 1 1 d . . . . .
H26 H 0.429763 0.730226 0.400488 0.039 Uiso 1 1 calc R U . . .
C27 C 0.37894(11) 0.7591(3) 0.4563(2) 0.0394(8) Uani 1 1 d . . . . .
H27 H 0.365229 0.790938 0.416069 0.047 Uiso 1 1 calc R U . . .
C28 C 0.36088(11) 0.7489(2) 0.52481(19) 0.0378(8) Uani 1 1 d . . . . .
H28 H 0.334590 0.774097 0.530554 0.045 Uiso 1 1 calc R U . . .
C30 C 0.28184(10) 0.6289(2) 0.57860(19) 0.0331(7) Uani 1 1 d . . . . .
H30 H 0.302537 0.613071 0.545244 0.040 Uiso 1 1 calc R U . . .
C31 C 0.24166(11) 0.6060(2) 0.5595(2) 0.0413(8) Uani 1 1 d . . . . .
H31 H 0.234884 0.574321 0.514016 0.050 Uiso 1 1 calc R U . . .
C32 C 0.21181(11) 0.6297(3) 0.6072(2) 0.0434(9) Uani 1 1 d . . . . .
H32 H 0.184231 0.612086 0.596342 0.052 Uiso 1 1 calc R U . . .
C33 C 0.22201(10) 0.6796(2) 0.6713(2) 0.0355(8) Uani 1 1 d . . . . .
H33 H 0.201315 0.699831 0.702977 0.043 Uiso 1 1 calc R U . . .
C34 C 0.26272(9) 0.6997(2) 0.68863(17) 0.0260(6) Uani 1 1 d . . . . .
C36 C 0.35028(10) 0.8955(2) 0.65299(19) 0.0318(7) Uani 1 1 d . . . . .
H36 H 0.376233 0.887628 0.632091 0.038 Uiso 1 1 calc R U . . .
C37 C 0.33147(11) 0.9774(2) 0.6469(2) 0.0386(8) Uani 1 1 d . . . . .
H37 H 0.344732 1.025651 0.623823 0.046 Uiso 1 1 calc R U . . .
C38 C 0.29307(11) 0.9882(2) 0.6750(2) 0.0385(8) Uani 1 1 d . . . . .
H38 H 0.279082 1.043215 0.669304 0.046 Uiso 1 1 calc R U . . .
C39 C 0.27532(10) 0.9181(2) 0.71130(18) 0.0316(7) Uani 1 1 d . . . . .
H39 H 0.248905 0.924219 0.730732 0.038 Uiso 1 1 calc R U . . .
C40 C 0.29650(9) 0.8388(2) 0.71908(17) 0.0245(6) Uani 1 1 d . . . . .
C42 C 0.20520(11) 0.7133(2) 0.8982(2) 0.0349(7) Uani 1 1 d . . . . .
H42 H 0.187139 0.666363 0.909600 0.042 Uiso 1 1 calc R U . . .
C43 C 0.20727(10) 0.7855(2) 0.94606(19) 0.0325(7) Uani 1 1 d . . . . .
H43 H 0.190527 0.789140 0.988358 0.039 Uiso 1 1 calc R U . . .
C44 C 0.23430(10) 0.8519(2) 0.93065(18) 0.0320(7) Uani 1 1 d . . . . .
H44 H 0.237015 0.902085 0.963088 0.038 Uiso 1 1 calc R U . . .
C45 C 0.25753(10) 0.8455(2) 0.86772(18) 0.0299(7) Uani 1 1 d . . . . .
H45 H 0.276543 0.890648 0.856499 0.036 Uiso 1 1 calc R U . . .
C46 C 0.25251(9) 0.7715(2) 0.82111(17) 0.0257(6) Uani 1 1 d . . . . .
C47 C 0.28020(9) 0.75519(19) 0.75548(16) 0.0231(6) Uani 1 1 d . . . . .
P1 P 0.33143(3) 0.49899(6) 0.90746(5) 0.03230(19) Uani 1 1 d . . . . .
F1 F 0.31609(7) 0.50805(14) 0.82008(11) 0.0452(5) Uani 1 1 d . . . . .
F2 F 0.34638(7) 0.49228(19) 0.99477(12) 0.0607(7) Uani 1 1 d . . . . .
F3A F 0.3372(4) 0.6023(5) 0.9222(5) 0.059(3) Uani 0.356(11) 1 d . . P A 1
F3B F 0.35852(16) 0.5866(4) 0.8938(3) 0.0563(17) Uani 0.644(11) 1 d . . P A 2
F4A F 0.3767(3) 0.4916(9) 0.8888(5) 0.060(3) Uani 0.356(11) 1 d . . P A 1
F4B F 0.3693(2) 0.4418(5) 0.8848(4) 0.086(2) Uani 0.644(11) 1 d . . P A 2
F5A F 0.3242(4) 0.3979(6) 0.9023(7) 0.065(3) Uani 0.356(11) 1 d . . P A 1
F5B F 0.3041(2) 0.4135(4) 0.9153(3) 0.0605(17) Uani 0.644(11) 1 d . . P A 2
F6A F 0.2854(3) 0.5095(9) 0.9370(4) 0.057(3) Uani 0.356(11) 1 d . . P A 1
F6B F 0.29436(15) 0.5602(5) 0.9236(3) 0.0589(15) Uani 0.644(11) 1 d . . P A 2
P2 P 0.37164(3) 0.92465(6) 0.94100(5) 0.0395(2) Uani 1 1 d . . . . .
F7 F 0.38604(9) 0.8988(2) 1.02525(14) 0.0729(8) Uani 1 1 d . . . . .
F8 F 0.35572(8) 0.9463(2) 0.85654(14) 0.0783(9) Uani 1 1 d . . . . .
F9 F 0.32601(7) 0.93479(16) 0.96757(12) 0.0496(5) Uani 1 1 d . . . . .
F10 F 0.37877(8) 1.02603(16) 0.95847(17) 0.0676(7) Uani 1 1 d . . . . .
F11 F 0.41725(7) 0.9152(2) 0.91578(17) 0.0723(8) Uani 1 1 d . . . . .
F12 F 0.36362(9) 0.82217(18) 0.92207(19) 0.0794(9) Uani 1 1 d . . . . .

loop_
_atom_site_aniso_label
_atom_site_aniso_U_11
_atom_site_aniso_U_22
_atom_site_aniso_U_33
_atom_site_aniso_U_23
_atom_site_aniso_U_13
_atom_site_aniso_U_12
Ru01 0.01954(12) 0.02040(12) 0.02018(12) -0.00017(8) 0.00263(8) 0.00463(8)
N1 0.0229(12) 0.0205(11) 0.0209(12) 0.0016(9) 0.0046(9) 0.0038(9)
N8 0.0184(11) 0.0238(12) 0.0214(12) -0.0004(9) 0.0049(9) 0.0013(9)
N14 0.0230(12) 0.0237(12) 0.0302(13) 0.0050(10) 0.0065(10) 0.0033(10)
N21 0.0209(12) 0.0280(13) 0.0220(12) 0.0033(10) 0.0056(9) 0.0030(10)
N23 0.0240(12) 0.0258(13) 0.0248(12) 0.0002(10) 0.0017(10) 0.0059(10)
N29 0.0233(12) 0.0272(13) 0.0246(12) -0.0038(10) -0.0014(10) 0.0047(10)
N35 0.0251(12) 0.0257(12) 0.0226(12) 0.0026(10) 0.0016(10) 0.0034(10)
N41 0.0382(15) 0.0239(13) 0.0383(15) -0.0020(11) 0.0125(12) 0.0018(11)
N48 0.0230(12) 0.0196(12) 0.0229(12) 0.0036(10) 0.0019(9) 0.0054(9)
C2 0.0273(15) 0.0177(14) 0.0320(16) 0.0013(12) 0.0036(12) 0.0044(11)
C3 0.0282(15) 0.0222(14) 0.0351(17) -0.0024(13) 0.0001(13) -0.0016(12)
C4 0.0234(15) 0.0279(15) 0.0267(15) 0.0003(12) 0.0015(12) 0.0016(12)
C5 0.0204(13) 0.0226(13) 0.0195(13) 0.0008(11) 0.0063(10) 0.0024(11)
C6 0.0192(13) 0.0210(13) 0.0205(13) 0.0023(11) 0.0072(11) 0.0040(10)
C7 0.0197(13) 0.0230(13) 0.0191(13) 0.0009(11) 0.0074(10) 0.0014(11)
C9 0.0271(15) 0.0219(14) 0.0267(15) -0.0050(12) 0.0020(12) 0.0004(11)
C10 0.0312(16) 0.0241(15) 0.0324(17) -0.0040(13) 0.0026(13) -0.0019(12)
C11 0.0302(15) 0.0194(14) 0.0309(16) -0.0019(12) 0.0066(12) 0.0021(12)
C12 0.0217(14) 0.0241(14) 0.0216(14) 0.0016(11) 0.0075(11) 0.0020(11)
C13 0.0208(13) 0.0241(14) 0.0234(14) 0.0027(11) 0.0088(11) 0.0024(11)
C15 0.0220(14) 0.0283(15) 0.0306(16) 0.0066(12) 0.0094(12) 0.0042(12)
C16 0.0276(16) 0.0298(16) 0.0446(19) 0.0076(14) 0.0057(14) 0.0049(13)
C17 0.0308(17) 0.0311(17) 0.051(2) 0.0137(15) 0.0042(15) 0.0067(13)
C18 0.0269(16) 0.0419(18) 0.0359(18) 0.0126(14) 0.0051(13) 0.0074(14)
C19 0.0247(15) 0.0375(17) 0.0297(16) 0.0071(13) 0.0028(12) 0.0029(13)
C20 0.0221(14) 0.0308(15) 0.0250(15) 0.0068(12) 0.0080(11) 0.0043(12)
C22 0.0184(13) 0.0279(14) 0.0201(13) 0.0036(11) 0.0069(11) 0.0045(11)
C24 0.0263(15) 0.0282(16) 0.0295(16) 0.0008(13) 0.0010(12) 0.0005(12)
C25 0.0267(15) 0.0356(17) 0.0311(16) 0.0006(13) 0.0053(13) 0.0003(13)
C26 0.0358(17) 0.0337(17) 0.0289(16) 0.0036(13) 0.0063(13) 0.0035(14)
C27 0.0424(19) 0.046(2) 0.0303(17) 0.0061(15) 0.0028(14) 0.0117(16)
C28 0.0354(18) 0.045(2) 0.0331(17) 0.0033(15) 0.0032(14) 0.0144(15)
C30 0.0348(17) 0.0345(17) 0.0294(16) -0.0076(14) -0.0028(13) 0.0061(14)
C31 0.0400(18) 0.041(2) 0.0414(19) -0.0153(16) -0.0093(15) 0.0038(15)
C32 0.0309(17) 0.044(2) 0.054(2) -0.0107(17) -0.0068(15) 0.0030(15)
C33 0.0272(16) 0.0360(18) 0.0432(19) -0.0057(15) -0.0002(14) 0.0033(13)
C34 0.0261(14) 0.0256(15) 0.0264(15) -0.0008(12) 0.0012(11) 0.0065(12)
C36 0.0325(17) 0.0313(16) 0.0321(17) 0.0024(13) 0.0069(13) 0.0037(13)
C37 0.047(2) 0.0282(17) 0.0414(19) 0.0112(15) 0.0067(16) 0.0047(14)
C38 0.046(2) 0.0274(16) 0.0425(19) 0.0090(15) 0.0059(16) 0.0120(14)
C39 0.0323(17) 0.0312(16) 0.0315(17) 0.0040(13) 0.0030(13) 0.0100(13)
C40 0.0261(14) 0.0245(14) 0.0228(14) 0.0014(11) 0.0016(11) 0.0052(11)
C42 0.0398(18) 0.0274(16) 0.0386(18) 0.0029(14) 0.0126(14) 0.0002(14)
C43 0.0328(17) 0.0358(17) 0.0294(16) 0.0023(13) 0.0078(13) 0.0101(13)
C44 0.0374(17) 0.0306(16) 0.0282(16) -0.0024(13) 0.0031(13) 0.0065(13)
C45 0.0305(16) 0.0301(16) 0.0292(16) -0.0019(13) 0.0017(13) 0.0024(13)
C46 0.0258(15) 0.0244(14) 0.0271(15) 0.0032(12) 0.0025(12) 0.0087(12)
C47 0.0232(14) 0.0227(14) 0.0235(14) 0.0012(11) 0.0020(11) 0.0053(11)
P1 0.0335(4) 0.0366(5) 0.0274(4) 0.0082(3) 0.0070(3) 0.0054(4)
F1 0.0672(14) 0.0406(11) 0.0278(10) 0.0078(8) 0.0031(9) -0.0123(10)
F2 0.0464(13) 0.100(2) 0.0353(11) 0.0221(12) -0.0027(10) -0.0188(13)
F3A 0.098(7) 0.043(3) 0.034(4) -0.002(3) -0.017(4) 0.006(3)
F3B 0.052(3) 0.074(3) 0.041(3) 0.028(2) -0.018(2) -0.029(2)
F4A 0.048(3) 0.092(7) 0.042(4) -0.004(4) 0.015(3) -0.002(4)
F4B 0.079(4) 0.091(4) 0.092(4) 0.042(3) 0.041(3) 0.055(3)
F5A 0.083(7) 0.042(3) 0.071(6) 0.016(3) 0.002(5) 0.001(4)
F5B 0.089(4) 0.059(3) 0.034(2) 0.0184(19) 0.002(2) -0.032(3)
F6A 0.046(4) 0.096(7) 0.030(3) 0.011(4) 0.004(3) 0.020(4)
F6B 0.052(2) 0.075(4) 0.051(3) -0.015(2) 0.0133(19) 0.019(2)
P2 0.0384(5) 0.0411(5) 0.0389(5) -0.0115(4) -0.0010(4) 0.0089(4)
F7 0.0775(18) 0.0860(19) 0.0534(14) -0.0036(13) -0.0126(13) 0.0474(15)
F8 0.0643(16) 0.130(3) 0.0400(13) -0.0001(15) -0.0001(12) -0.0052(17)
F9 0.0427(12) 0.0617(14) 0.0443(12) -0.0092(11) 0.0015(9) 0.0100(10)
F10 0.0603(15) 0.0439(13) 0.098(2) -0.0143(13) 0.0016(14) 0.0072(11)
F11 0.0416(13) 0.0868(19) 0.0892(19) -0.0427(16) 0.0107(12) 0.0049(12)
F12 0.0808(19) 0.0548(15) 0.104(2) -0.0364(15) 0.0175(17) -0.0014(14)

loop_
_atom_type_symbol
_atom_type_description
_atom_type_scat_dispersion_real
_atom_type_scat_dispersion_imag
_atom_type_scat_source
C C 0.0181 0.0091 'International Tables Vol C Tables 4.2.6.8 and 6.1.1.4'
H H 0.0000 0.0000 'International Tables Vol C Tables 4.2.6.8 and 6.1.1.4'
F F 0.0727 0.0534 'International Tables Vol C Tables 4.2.6.8 and 6.1.1.4'
N N 0.0311 0.0180 'International Tables Vol C Tables 4.2.6.8 and 6.1.1.4'
O O 0.0492 0.0322 'International Tables Vol C Tables 4.2.6.8 and 6.1.1.4'
P P 0.2955 0.4335 'International Tables Vol C Tables 4.2.6.8 and 6.1.1.4'
Ru Ru 0.0552 3.2960 'International Tables Vol C Tables 4.2.6.8 and 6.1.1.4'

loop_
_geom_angle_atom_site_label_1
_geom_angle_atom_site_label_2
_geom_angle_atom_site_label_3
_geom_angle
_geom_angle_site_symmetry_1
_geom_angle_site_symmetry_3
_geom_angle_publ_flag
N1 Ru01 N8 79.26(9) . . ?
N1 Ru01 N23 92.85(9) . . ?
N1 Ru01 N29 169.98(10) . . ?
N1 Ru01 N48 92.92(9) . . ?
N8 Ru01 N23 89.81(9) . . ?
N8 Ru01 N48 98.52(9) . . ?
N23 Ru01 N48 170.63(9) . . ?
N29 Ru01 N8 96.55(10) . . ?
N29 Ru01 N23 96.26(10) . . ?
N29 Ru01 N48 78.61(10) . . ?
N35 Ru01 N1 99.54(10) . . ?
N35 Ru01 N8 175.50(9) . . ?
N35 Ru01 N23 94.59(10) . . ?
N35 Ru01 N29 83.93(10) . . ?
N35 Ru01 N48 77.17(9) . . ?
C2 N1 Ru01 128.0(2) . . ?
C2 N1 C6 117.4(2) . . ?
C6 N1 Ru01 114.31(19) . . ?
C7 N8 Ru01 114.23(19) . . ?
C9 N8 Ru01 128.5(2) . . ?
C9 N8 C7 117.2(2) . . ?
C13 N14 C15 116.5(3) . . ?
C22 N21 C20 116.7(3) . . ?
C24 N23 Ru01 122.1(2) . . ?
C24 N23 C28 116.7(3) . . ?
C28 N23 Ru01 121.2(2) . . ?
C30 N29 Ru01 127.0(2) . . ?
C30 N29 C34 118.9(3) . . ?
C34 N29 Ru01 113.91(19) . . ?
C36 N35 Ru01 127.4(2) . . ?
C36 N35 C40 118.8(3) . . ?
C40 N35 Ru01 113.3(2) . . ?
C46 N41 C42 117.4(3) . . ?
Ru01 N48 H48A 111.5 . . ?
Ru01 N48 H48B 111.5 . . ?
H48A N48 H48B 109.3 . . ?
C47 N48 Ru01 101.47(16) . . ?
C47 N48 H48A 111.5 . . ?
C47 N48 H48B 111.5 . . ?
N1 C2 H2 118.5 . . ?
N1 C2 C3 122.9(3) . . ?
C3 C2 H2 118.5 . . ?
C2 C3 H3 120.1 . . ?
C4 C3 C2 119.8(3) . . ?
C4 C3 H3 120.1 . . ?
C3 C4 H4 120.6 . . ?
C3 C4 C5 118.9(3) . . ?
C5 C4 H4 120.6 . . ?
C4 C5 C22 123.2(3) . . ?
C6 C5 C4 118.2(3) . . ?
C6 C5 C22 118.6(3) . . ?
N1 C6 C5 122.8(3) . . ?
N1 C6 C7 115.7(2) . . ?
C5 C6 C7 121.5(3) . . ?
N8 C7 C6 116.2(2) . . ?
N8 C7 C12 122.9(3) . . ?
C12 C7 C6 120.9(3) . . ?
N8 C9 H9 118.5 . . ?
N8 C9 C10 123.0(3) . . ?
C10 C9 H9 118.5 . . ?
C9 C10 H10 120.0 . . ?
C11 C10 C9 119.9(3) . . ?
C11 C10 H10 120.0 . . ?
C10 C11 H11 120.7 . . ?
C10 C11 C12 118.5(3) . . ?
C12 C11 H11 120.7 . . ?
C7 C12 C11 118.4(3) . . ?
C7 C12 C13 119.1(3) . . ?
C11 C12 C13 122.4(3) . . ?
N14 C13 C12 117.8(3) . . ?
N14 C13 C22 122.0(3) . . ?
C22 C13 C12 120.2(3) . . ?
N14 C15 C16 118.9(3) . . ?
N14 C15 C20 121.8(3) . . ?
C16 C15 C20 119.3(3) . . ?
C15 C16 H16 120.1 . . ?
C17 C16 C15 119.8(3) . . ?
C17 C16 H16 120.1 . . ?
C16 C17 H17 119.6 . . ?
C16 C17 C18 120.8(3) . . ?
C18 C17 H17 119.6 . . ?
C17 C18 H18 119.5 . . ?
C19 C18 C17 121.0(3) . . ?
C19 C18 H18 119.5 . . ?
C18 C19 H19 120.2 . . ?
C18 C19 C20 119.7(3) . . ?
C20 C19 H19 120.2 . . ?
N21 C20 C15 120.8(3) . . ?
N21 C20 C19 119.8(3) . . ?
C19 C20 C15 119.4(3) . . ?
N21 C22 C5 118.4(3) . . ?
N21 C22 C13 122.1(3) . . ?
C13 C22 C5 119.5(3) . . ?
N23 C24 H24 118.2 . . ?
N23 C24 C25 123.5(3) . . ?
C25 C24 H24 118.2 . . ?
C24 C25 H25 120.6 . . ?
C26 C25 C24 118.7(3) . . ?
C26 C25 H25 120.6 . . ?
C25 C26 H26 120.6 . . ?
C27 C26 C25 118.8(3) . . ?
C27 C26 H26 120.6 . . ?
C26 C27 H27 120.3 . . ?
C26 C27 C28 119.4(3) . . ?
C28 C27 H27 120.3 . . ?
N23 C28 C27 122.8(3) . . ?
N23 C28 H28 118.6 . . ?
C27 C28 H28 118.6 . . ?
N29 C30 H30 118.9 . . ?
N29 C30 C31 122.1(3) . . ?
C31 C30 H30 118.9 . . ?
C30 C31 H31 120.6 . . ?
C32 C31 C30 118.9(3) . . ?
C32 C31 H31 120.6 . . ?
C31 C32 H32 120.1 . . ?
C31 C32 C33 119.7(3) . . ?
C33 C32 H32 120.1 . . ?
C32 C33 H33 120.4 . . ?
C34 C33 C32 119.1(3) . . ?
C34 C33 H33 120.4 . . ?
N29 C34 C33 121.1(3) . . ?
N29 C34 C47 111.6(3) . . ?
C33 C34 C47 127.2(3) . . ?
N35 C36 H36 119.0 . . ?
N35 C36 C37 121.9(3) . . ?
C37 C36 H36 119.0 . . ?
C36 C37 H37 120.4 . . ?
C36 C37 C38 119.1(3) . . ?
C38 C37 H37 120.4 . . ?
C37 C38 H38 120.4 . . ?
C39 C38 C37 119.2(3) . . ?
C39 C38 H38 120.4 . . ?
C38 C39 H39 120.4 . . ?
C38 C39 C40 119.2(3) . . ?
C40 C39 H39 120.4 . . ?
N35 C40 C39 121.6(3) . . ?
N35 C40 C47 113.2(2) . . ?
C39 C40 C47 124.9(3) . . ?
N41 C42 H42 118.0 . . ?
N41 C42 C43 124.0(3) . . ?
C43 C42 H42 118.0 . . ?
C42 C43 H43 121.1 . . ?
C44 C43 C42 117.8(3) . . ?
C44 C43 H43 121.1 . . ?
C43 C44 H44 120.2 . . ?
C43 C44 C45 119.6(3) . . ?
C45 C44 H44 120.2 . . ?
C44 C45 H45 120.7 . . ?
C44 C45 C46 118.7(3) . . ?
C46 C45 H45 120.7 . . ?
N41 C46 C45 122.4(3) . . ?
N41 C46 C47 115.6(3) . . ?
C45 C46 C47 121.5(3) . . ?
N48 C47 C34 104.4(2) . . ?
N48 C47 C40 105.8(2) . . ?
N48 C47 C46 108.7(2) . . ?
C40 C47 C34 104.6(2) . . ?
C40 C47 C46 114.9(2) . . ?
C46 C47 C34 117.4(3) . . ?
F1 P1 F3B 86.15(17) . . ?
F1 P1 F6A 92.9(3) . . ?
F2 P1 F1 178.67(15) . . ?
F2 P1 F3B 93.07(19) . . ?
F2 P1 F6A 86.5(3) . . ?
F3A P1 F1 95.9(3) . . ?
F3A P1 F2 82.9(3) . . ?
F3A P1 F6A 87.5(5) . . ?
F4A P1 F1 93.2(4) . . ?
F4A P1 F2 87.3(4) . . ?
F4A P1 F3A 89.9(5) . . ?
F4A P1 F5A 93.5(5) . . ?
F4A P1 F6A 173.5(4) . . ?
F4B P1 F1 90.8(3) . . ?
F4B P1 F2 90.3(3) . . ?
F4B P1 F3B 88.0(3) . . ?
F4B P1 F5B 91.8(3) . . ?
F5A P1 F1 89.3(4) . . ?
F5A P1 F2 91.9(4) . . ?
F5A P1 F3A 173.6(5) . . ?
F5A P1 F6A 88.5(5) . . ?
F5B P1 F1 90.2(2) . . ?
F5B P1 F2 90.6(2) . . ?
F5B P1 F3B 176.3(3) . . ?
F6B P1 F1 85.3(2) . . ?
F6B P1 F2 93.6(2) . . ?
F6B P1 F3B 88.9(3) . . ?
F6B P1 F4B 175.1(3) . . ?
F6B P1 F5B 91.1(3) . . ?
F7 P2 F8 177.09(19) . . ?
F7 P2 F9 89.11(14) . . ?
F7 P2 F12 89.74(18) . . ?
F8 P2 F9 89.46(14) . . ?
F8 P2 F12 87.74(18) . . ?
F9 P2 F12 90.48(15) . . ?
F10 P2 F7 91.23(16) . . ?
F10 P2 F8 91.28(18) . . ?
F10 P2 F9 88.89(14) . . ?
F10 P2 F11 90.62(15) . . ?
F10 P2 F12 178.83(18) . . ?
F11 P2 F7 90.19(16) . . ?
F11 P2 F8 91.27(16) . . ?
F11 P2 F9 179.13(14) . . ?
F11 P2 F12 90.02(15) . . ?

loop_
_geom_bond_atom_site_label_1
_geom_bond_atom_site_label_2
_geom_bond_distance
_geom_bond_site_symmetry_2
_geom_bond_publ_flag
Ru01 N1 2.066(2) . ?
Ru01 N8 2.075(2) . ?
Ru01 N23 2.091(2) . ?
Ru01 N29 2.070(2) . ?
Ru01 N35 2.057(2) . ?
Ru01 N48 2.093(2) . ?
N1 C2 1.333(4) . ?
N1 C6 1.372(4) . ?
N8 C7 1.361(4) . ?
N8 C9 1.345(4) . ?
N14 C13 1.332(4) . ?
N14 C15 1.352(4) . ?
N21 C20 1.363(4) . ?
N21 C22 1.328(4) . ?
N23 C24 1.339(4) . ?
N23 C28 1.346(4) . ?
N29 C30 1.347(4) . ?
N29 C34 1.359(4) . ?
N35 C36 1.348(4) . ?
N35 C40 1.352(4) . ?
N41 C42 1.342(4) . ?
N41 C46 1.335(4) . ?
N48 H48A 0.9100 . ?
N48 H48B 0.9100 . ?
N48 C47 1.513(4) . ?
C2 H2 0.9500 . ?
C2 C3 1.388(4) . ?
C3 H3 0.9500 . ?
C3 C4 1.376(4) . ?
C4 H4 0.9500 . ?
C4 C5 1.398(4) . ?
C5 C6 1.392(4) . ?
C5 C22 1.474(4) . ?
C6 C7 1.444(4) . ?
C7 C12 1.390(4) . ?
C9 H9 0.9500 . ?
C9 C10 1.384(4) . ?
C10 H10 0.9500 . ?
C10 C11 1.370(4) . ?
C11 H11 0.9500 . ?
C11 C12 1.406(4) . ?
C12 C13 1.461(4) . ?
C13 C22 1.424(4) . ?
C15 C16 1.424(4) . ?
C15 C20 1.425(5) . ?
C16 H16 0.9500 . ?
C16 C17 1.361(5) . ?
C17 H17 0.9500 . ?
C17 C18 1.415(5) . ?
C18 H18 0.9500 . ?
C18 C19 1.367(5) . ?
C19 H19 0.9500 . ?
C19 C20 1.418(4) . ?
C24 H24 0.9500 . ?
C24 C25 1.382(4) . ?
C25 H25 0.9500 . ?
C25 C26 1.372(5) . ?
C26 H26 0.9500 . ?
C26 C27 1.366(5) . ?
C27 H27 0.9500 . ?
C27 C28 1.382(5) . ?
C28 H28 0.9500 . ?
C30 H30 0.9500 . ?
C30 C31 1.383(5) . ?
C31 H31 0.9500 . ?
C31 C32 1.369(5) . ?
C32 H32 0.9500 . ?
C32 C33 1.385(5) . ?
C33 H33 0.9500 . ?
C33 C34 1.383(5) . ?
C34 C47 1.533(4) . ?
C36 H36 0.9500 . ?
C36 C37 1.381(5) . ?
C37 H37 0.9500 . ?
C37 C38 1.383(5) . ?
C38 H38 0.9500 . ?
C38 C39 1.379(5) . ?
C39 H39 0.9500 . ?
C39 C40 1.385(4) . ?
C40 C47 1.524(4) . ?
C42 H42 0.9500 . ?
C42 C43 1.378(5) . ?
C43 H43 0.9500 . ?
C43 C44 1.373(5) . ?
C44 H44 0.9500 . ?
C44 C45 1.381(5) . ?
C45 H45 0.9500 . ?
C45 C46 1.391(4) . ?
C46 C47 1.527(4) . ?
P1 F1 1.603(2) . ?
P1 F2 1.596(2) . ?
P1 F3A 1.589(7) . ?
P1 F3B 1.615(4) . ?
P1 F4A 1.537(9) . ?
P1 F4B 1.578(5) . ?
P1 F5A 1.544(10) . ?
P1 F5B 1.578(5) . ?
P1 F6A 1.626(8) . ?
P1 F6B 1.562(4) . ?
P2 F7 1.585(3) . ?
P2 F8 1.587(3) . ?
P2 F9 1.594(2) . ?
P2 F10 1.574(3) . ?
P2 F11 1.584(3) . ?
P2 F12 1.600(3) . ?

loop_
_geom_torsion_atom_site_label_1
_geom_torsion_atom_site_label_2
_geom_torsion_atom_site_label_3
_geom_torsion_atom_site_label_4
_geom_torsion
_geom_torsion_site_symmetry_1
_geom_torsion_site_symmetry_2
_geom_torsion_site_symmetry_3
_geom_torsion_site_symmetry_4
_geom_torsion_publ_flag
Ru01 N1 C2 C3 173.7(2) . . . . ?
Ru01 N1 C6 C5 -173.5(2) . . . . ?
Ru01 N1 C6 C7 5.5(3) . . . . ?
Ru01 N8 C7 C6 -2.0(3) . . . . ?
Ru01 N8 C7 C12 178.0(2) . . . . ?
Ru01 N8 C9 C10 -178.9(2) . . . . ?
Ru01 N23 C24 C25 -177.0(2) . . . . ?
Ru01 N23 C28 C27 177.2(3) . . . . ?
Ru01 N29 C30 C31 170.4(3) . . . . ?
Ru01 N29 C34 C33 -172.3(2) . . . . ?
Ru01 N29 C34 C47 10.1(3) . . . . ?
Ru01 N35 C36 C37 169.6(3) . . . . ?
Ru01 N35 C40 C39 -167.4(2) . . . . ?
Ru01 N35 C40 C47 6.8(3) . . . . ?
Ru01 N48 C47 C34 56.8(2) . . . . ?
Ru01 N48 C47 C40 -53.3(2) . . . . ?
Ru01 N48 C47 C46 -177.18(19) . . . . ?
N1 C2 C3 C4 -1.0(5) . . . . ?
N1 C6 C7 N8 -2.3(4) . . . . ?
N1 C6 C7 C12 177.7(2) . . . . ?
N8 C7 C12 C11 0.9(4) . . . . ?
N8 C7 C12 C13 -176.5(2) . . . . ?
N8 C9 C10 C11 1.5(5) . . . . ?
N14 C13 C22 N21 -3.0(4) . . . . ?
N14 C13 C22 C5 177.9(3) . . . . ?
N14 C15 C16 C17 -176.6(3) . . . . ?
N14 C15 C20 N21 -3.2(4) . . . . ?
N14 C15 C20 C19 176.7(3) . . . . ?
N23 C24 C25 C26 -0.6(5) . . . . ?
N29 C30 C31 C32 0.8(6) . . . . ?
N29 C34 C47 N48 -45.5(3) . . . . ?
N29 C34 C47 C40 65.4(3) . . . . ?
N29 C34 C47 C46 -165.9(2) . . . . ?
N35 C36 C37 C38 -2.2(5) . . . . ?
N35 C40 C47 N48 32.2(3) . . . . ?
N35 C40 C47 C34 -77.7(3) . . . . ?
N35 C40 C47 C46 152.1(3) . . . . ?
N41 C42 C43 C44 -1.9(5) . . . . ?
N41 C46 C47 N48 -83.9(3) . . . . ?
N41 C46 C47 C34 34.2(4) . . . . ?
N41 C46 C47 C40 157.8(3) . . . . ?
C2 N1 C6 C5 1.4(4) . . . . ?
C2 N1 C6 C7 -179.6(2) . . . . ?
C2 C3 C4 C5 1.3(5) . . . . ?
C3 C4 C5 C6 -0.3(4) . . . . ?
C3 C4 C5 C22 179.8(3) . . . . ?
C4 C5 C6 N1 -1.1(4) . . . . ?
C4 C5 C6 C7 179.9(3) . . . . ?
C4 C5 C22 N21 4.0(4) . . . . ?
C4 C5 C22 C13 -176.9(3) . . . . ?
C5 C6 C7 N8 176.7(2) . . . . ?
C5 C6 C7 C12 -3.3(4) . . . . ?
C6 N1 C2 C3 -0.3(4) . . . . ?
C6 C5 C22 N21 -176.0(2) . . . . ?
C6 C5 C22 C13 3.1(4) . . . . ?
C6 C7 C12 C11 -179.1(3) . . . . ?
C6 C7 C12 C13 3.5(4) . . . . ?
C7 N8 C9 C10 -0.8(4) . . . . ?
C7 C12 C13 N14 178.8(3) . . . . ?
C7 C12 C13 C22 -0.4(4) . . . . ?
C9 N8 C7 C6 179.6(2) . . . . ?
C9 N8 C7 C12 -0.4(4) . . . . ?
C9 C10 C11 C12 -0.9(5) . . . . ?
C10 C11 C12 C7 -0.2(4) . . . . ?
C10 C11 C12 C13 177.1(3) . . . . ?
C11 C12 C13 N14 1.5(4) . . . . ?
C11 C12 C13 C22 -177.7(3) . . . . ?
C12 C13 C22 N21 176.2(2) . . . . ?
C12 C13 C22 C5 -2.9(4) . . . . ?
C13 N14 C15 C16 179.7(3) . . . . ?
C13 N14 C15 C20 1.0(4) . . . . ?
C15 N14 C13 C12 -177.2(2) . . . . ?
C15 N14 C13 C22 2.0(4) . . . . ?
C15 C16 C17 C18 -0.9(5) . . . . ?
C16 C15 C20 N21 178.1(3) . . . . ?
C16 C15 C20 C19 -2.0(4) . . . . ?
C16 C17 C18 C19 -0.7(5) . . . . ?
C17 C18 C19 C20 0.8(5) . . . . ?
C18 C19 C20 N21 -179.5(3) . . . . ?
C18 C19 C20 C15 0.6(4) . . . . ?
C20 N21 C22 C5 179.9(2) . . . . ?
C20 N21 C22 C13 0.8(4) . . . . ?
C20 C15 C16 C17 2.2(5) . . . . ?
C22 N21 C20 C15 2.1(4) . . . . ?
C22 N21 C20 C19 -177.8(3) . . . . ?
C22 C5 C6 N1 178.9(2) . . . . ?
C22 C5 C6 C7 -0.1(4) . . . . ?
C24 N23 C28 C27 -1.6(5) . . . . ?
C24 C25 C26 C27 -0.9(5) . . . . ?
C25 C26 C27 C28 1.1(6) . . . . ?
C26 C27 C28 N23 0.2(6) . . . . ?
C28 N23 C24 C25 1.8(5) . . . . ?
C30 N29 C34 C33 2.4(5) . . . . ?
C30 N29 C34 C47 -175.2(3) . . . . ?
C30 C31 C32 C33 3.1(6) . . . . ?
C31 C32 C33 C34 -4.2(6) . . . . ?
C32 C33 C34 N29 1.4(5) . . . . ?
C32 C33 C34 C47 178.6(3) . . . . ?
C33 C34 C47 N48 137.1(3) . . . . ?
C33 C34 C47 C40 -112.0(4) . . . . ?
C33 C34 C47 C46 16.7(5) . . . . ?
C34 N29 C30 C31 -3.5(5) . . . . ?
C36 N35 C40 C39 5.1(4) . . . . ?
C36 N35 C40 C47 179.3(3) . . . . ?
C36 C37 C38 C39 2.9(6) . . . . ?
C37 C38 C39 C40 0.3(5) . . . . ?
C38 C39 C40 N35 -4.4(5) . . . . ?
C38 C39 C40 C47 -177.9(3) . . . . ?
C39 C40 C47 N48 -153.8(3) . . . . ?
C39 C40 C47 C34 96.3(3) . . . . ?
C39 C40 C47 C46 -33.9(4) . . . . ?
C40 N35 C36 C37 -1.8(5) . . . . ?
C42 N41 C46 C45 2.0(5) . . . . ?
C42 N41 C46 C47 173.6(3) . . . . ?
C42 C43 C44 C45 1.5(5) . . . . ?
C43 C44 C45 C46 0.5(5) . . . . ?
C44 C45 C46 N41 -2.4(5) . . . . ?
C44 C45 C46 C47 -173.5(3) . . . . ?
C45 C46 C47 N48 87.8(3) . . . . ?
C45 C46 C47 C34 -154.1(3) . . . . ?
C45 C46 C47 C40 -30.5(4) . . . . ?
C46 N41 C42 C43 0.2(5) . . . . ?

loop_
_smtbx_masks_void_nr
_smtbx_masks_void_average_x
_smtbx_masks_void_average_y
_smtbx_masks_void_average_z
_smtbx_masks_void_volume
_smtbx_masks_void_count_electrons
_smtbx_masks_void_content
1 0.000 0.500 0.618 735.2 175.8 '4 ether'
2 0.500 0.000 -0.527 735.2 175.8 '4 ether'
